data_2000569
loop_
_publ_author_name
'Morooka, M.'
'Ohba, S.'
'Nakashima, M.'
'Tokii, T.'
'Muto, Y.'
'Kato, M.'
'Steward, O. W.'

_publ_section_title
;
 Dimeric nickel(II) carboxylates and a silanecarboxylate:
 [Ni(Me~3~CCOO)~2~(2,5-lutidine)]~2~,
 [Ni(MePh~2~CCOO)~2~(quinoline)]~2~.2CHCl~3~,
 [Ni(Me~2~PhCCOO)~2~(quinoline)]~2~,
 [Ni(Me~3~CCOO)~2~(2-ethylpyridine)]~2~,
 [Ni(Me~3~CCOO)~2~(2-picoline)]~2~ and [Ni(MePh~2~SiCOO)~2~(Ph~3~P)]~2~
;
_journal_issue 10
_journal_name_full 'Acta Crystallographica Section C'
_journal_page_first 1888
_journal_page_last 1894
_journal_paper_doi 10.1107/S0108270192005808
_journal_volume 48
_journal_year 1992
_chemical_formula_moiety 'C32 H50 N2 Ni2 O8'
_chemical_formula_structural '(Ni ((C H3)3 C2 O2)2 (C6 H7 N))2'
_chemical_formula_sum 'C32 H50 N2 Ni2 O8'
_chemical_formula_weight 708.1
_chemical_name_systematic ' tetrakis(\m-2,2-dimethylpropanoato-O,O')di(2-picoline)dinickel'
_space_group_IT_number 2
_symmetry_cell_setting triclinic
_symmetry_space_group_name_Hall '-P 1'
_symmetry_space_group_name_H-M 'P -1'
_audit_creation_method from_xtal_archive_file_using_CIFIO
_cell_angle_alpha 97.200(10)
_cell_angle_beta 108.480(10)
_cell_angle_gamma 63.310(10)
_cell_formula_units_Z 1
_cell_length_a 10.5410(10)
_cell_length_b 10.7240(10)
_cell_length_c 9.6800(10)
_cell_measurement_reflns_used 41
_cell_measurement_temperature 299
_cell_measurement_theta_max 15
_cell_measurement_theta_min 12
_cell_volume 927.05(19)
_diffrn_ambient_temperature 299.0(10)
_diffrn_measurement_device 'Rigaku AFC-5 four-circle diffractometer'
_diffrn_measurement_method '\w scan'
_diffrn_radiation_monochromator graphite
_diffrn_radiation_source 'Xray tube'
_diffrn_radiation_type 'Mo K\a'
_diffrn_radiation_wavelength .71073
_diffrn_reflns_av_R_equivalents 0.009
_diffrn_reflns_limit_h_max 13
_diffrn_reflns_limit_h_min -13
_diffrn_reflns_limit_k_max 13
_diffrn_reflns_limit_k_min -13
_diffrn_reflns_limit_l_max 12
_diffrn_reflns_limit_l_min 0
_diffrn_reflns_number 4515
_diffrn_reflns_theta_max 27.5
_diffrn_reflns_theta_min 2.13
_diffrn_standards_decay_% 1.4
_diffrn_standards_interval_count 100
_diffrn_standards_number 5
_exptl_absorpt_coefficient_mu 1.064
_exptl_absorpt_correction_T_max 0.75
_exptl_absorpt_correction_T_min 0.63
_exptl_absorpt_correction_type integration
_exptl_absorpt_process_details 'Gauss numerical integration'
_exptl_crystal_colour 'pale green'
_exptl_crystal_density_diffrn 1.268
_exptl_crystal_density_meas 1.23(2)
_exptl_crystal_density_method 'flotation in KI solution'
_exptl_crystal_description prism
_exptl_crystal_F_000 376
_exptl_crystal_size_max 0.45
_exptl_crystal_size_mid 0.40
_exptl_crystal_size_min 0.30
_refine_diff_density_max .459
_refine_diff_density_min -.341
_refine_ls_goodness_of_fit_obs 3.36
_refine_ls_hydrogen_treatment refall
_refine_ls_matrix_type atomblock
_refine_ls_number_constraints 0
_refine_ls_number_parameters 300
_refine_ls_number_reflns 3505
_refine_ls_number_restraints 0
_refine_ls_R_factor_obs .039
_refine_ls_shift/esd_max 0.252
_refine_ls_structure_factor_coef F
_refine_ls_weighting_scheme 'calc, w=1/\s'
_refine_ls_wR_factor_obs .035
_reflns_number_observed 3505
_reflns_number_total 4264
_reflns_observed_criterion |F~o~|>3\s(|F~o~|)
_cod_data_source_file as1007.cif
_cod_data_source_block V
_cod_original_cell_volume 927.1(2)
_cod_original_sg_symbol_Hall -P_1
_cod_database_code 2000569

loop_
_symmetry_equiv_pos_as_xyz
+x,+y,+z
-x,-y,-z

loop_
_atom_site_aniso_label
_atom_site_aniso_U_11
_atom_site_aniso_U_22
_atom_site_aniso_U_33
_atom_site_aniso_U_12
_atom_site_aniso_U_13
_atom_site_aniso_U_23
Ni .0347(2) .0451(2) .0383(2) -.01870(10) .01170(10) .00200(10)
O11 .0580(10) .0700(10) .0450(10) -.0350(10) .0230(10) -.0140(10)
O12 .0610(10) .0700(10) .0520(10) -.0420(10) .0190(10) -.0160(10)
O21 .0390(10) .0560(10) .0640(10) -.0120(9) .0100(10) .0170(10)
O22 .0500(10) .0530(10) .0590(10) -.0160(10) .0150(10) .0160(10)
N .0400(10) .065(2) .0360(10) -.0280(10) .0060(10) .0040(10)
C1 .064(2) .086(2) .043(2) -.045(2) .002(2) .011(2)
C2 .068(2) .122(3) .061(2) -.059(2) .012(2) .012(2)
C3 .068(2) .154(3) .068(3) -.063(2) .017(2) .013(2)
C4 .059(2) .129(3) .065(2) -.031(2) .026(2) -.012(2)
C5 .044(2) .099(3) .048(2) -.026(2) .014(2) -.003(2)
C6 .086(3) .083(3) .096(3) -.049(2) .024(2) .005(2)
C11 .043(2) .042(2) .036(2) -.0180(10) .0080(10) -.0040(10)
C12 .064(2) .073(2) .052(2) -.036(2) .022(2) -.027(2)
C13 .175(5) .221(5) .143(4) -.160(4) .093(4) -.129(4)
C14 .278(7) .277(7) .061(3) -.205(6) .076(4) -.074(4)
C15 .215(6) .108(4) .192(6) .034(4) -.062(5) -.103(4)
C21 .045(2) .0370(10) .038(2) -.0120(10) .0110(10) .0010(10)
C22 .047(2) .050(2) .068(2) -.0090(10) .011(2) .019(2)
C23 .089(3) .088(3) .193(5) -.009(2) .029(3) .092(3)
C24 .108(3) .104(4) .319(8) .051(3) .135(5) .111(4)
C25 .260(7) .143(5) .128(5) -.095(5) -.118(5) .079(4)

loop_
_atom_site_label
_atom_site_fract_x
_atom_site_fract_y
_atom_site_fract_z
_atom_site_U_iso_or_equiv
_atom_site_thermal_displace_type
_atom_site_calc_flag
_atom_site_calc_attached_atom
_atom_site_refinement_flags
_atom_site_occupancy
Ni .10741(4) .01601(4) .96595(4) .0383(2) Uani ? ? ? 1.00000
O11 .1330(2) .1246(2) 1.1495(2) .054(2) Uani ? ? ? 1.00000
O12 .0484(2) -.1024(2) .8042(2) .056(2) Uani ? ? ? 1.00000
O21 -.0744(2) .1844(2) .8656(2) .056(2) Uani ? ? ? 1.00000
O22 .2533(2) -.1585(2) 1.0860(2) .055(2) Uani ? ? ? 1.00000
N .2557(2) .0250(2) .8791(2) .045(2) Uani ? ? ? 1.00000
C1 .2864(3) .1320(3) .8774(3) .062(3) Uani ? ? ? 1.00000
C2 .4055(3) .1160(4) .8285(4) .078(3) Uani ? ? ? 1.00000
C3 .4851(4) -.0083(5) .7803(4) .090(4) Uani ? ? ? 1.00000
C4 .4534(3) -.1199(4) .7755(4) .087(3) Uani ? ? ? 1.00000
C5 .3391(3) -.1003(3) .8269(3) .066(3) Uani ? ? ? 1.00000
C6 .1957(4) .2669(4) .9290(4) .084(3) Uani ? ? ? 1.00000
C11 .0476(3) .1477(2) 1.2238(3) .042(2) Uani ? ? ? 1.00000
C12 .0562(3) .2394(3) 1.3565(3) .062(3) Uani ? ? ? 1.00000
C13 .1955(5) .2604(5) 1.4012(5) .151(6) Uani ? ? ? 1.00000
C14 .0506(7) .1736(6) 1.4813(5) .173(8) Uani ? ? ? 1.00000
C15 -.0708(6) .3728(5) 1.3194(7) .254(6) Uani ? ? ? 1.00000
C21 -.2077(3) .2204(2) .8543(3) .043(2) Uani ? ? ? 1.00000
C22 -.3232(3) .3458(3) .7553(3) .059(2) Uani ? ? ? 1.00000
C23 -.2565(4) .4336(4) .7265(5) .129(4) Uani ? ? ? 1.00000
C24 -.4487(5) .4312(4) .8172(7) .185(5) Uani ? ? ? 1.00000
C25 -.3837(7) .2863(5) .6146(6) .212(7) Uani ? ? ? 1.00000
H2 .414(3) .202(3) .833(3) .090(10) Uiso ? ? ? 1.00000
H3 .563(3) -.010(3) .758(3) .100(10) Uiso ? ? ? 1.00000
H4 .509(3) -.219(3) .732(4) .130(10) Uiso ? ? ? 1.00000
H5 .330(3) -.192(2) .826(3) .070(8) Uiso ? ? ? 1.00000
H61 .254(3) .322(3) .921(4) .120(10) Uiso ? ? ? 1.00000
H62 .088(4) .299(3) .888(4) .150(10) Uiso ? ? ? 1.00000
H63 .199(3) .272(3) 1.032(4) .130(10) Uiso ? ? ? 1.00000
H131 .192(3) .315(3) 1.488(4) .120(10) Uiso ? ? ? 1.00000
H132 .208(4) .291(4) 1.312(5) .22(2) Uiso ? ? ? 1.00000
H133 .261(3) .166(3) 1.418(4) .130(10) Uiso ? ? ? 1.00000
H141 .051(3) .225(3) 1.561(4) .140(10) Uiso ? ? ? 1.00000
H142 .019(3) .118(3) 1.472(4) .130(10) Uiso ? ? ? 1.00000
H143 .162(5) .105(5) 1.497(6) .27(2) Uiso calc C14 ? 1.00000
H151 -.075(3) .430(3) 1.391(4) .130(10) Uiso ? ? ? 1.00000
H152 -.087(4) .414(4) 1.237(4) .18(2) Uiso calc C15 ? 1.00000
H153 -.149(3) .364(3) 1.295(3) .110(10) Uiso calc C15 ? 1.00000
H231 -.332(3) .503(3) .664(3) .090(10) Uiso ? ? ? 1.00000
H232 -.186(4) .378(4) .673(4) .18(2) Uiso ? ? ? 1.00000
H233 -.217(5) .453(5) .842(5) .24(2) Uiso calc C23 ? 1.00000
H241 -.518(3) .505(3) .757(3) .100(10) Uiso ? ? ? 1.00000
H242 -.493(3) .383(3) .835(4) .140(10) Uiso ? ? ? 1.00000
H243 -.362(4) .458(4) .892(5) .21(2) Uiso calc C24 ? 1.00000
H251 -.401(3) .224(3) .617(3) .110(10) Uiso ? ? ? 1.00000
H252 -.479(4) .375(4) .553(4) .19(2) Uiso ? ? ? 1.00000
H253 -.329(5) .291(5) .578(6) .29(3) Uiso calc C25 ? 1.00000

loop_
_geom_angle_atom_site_label_1
_geom_angle_atom_site_label_2
_geom_angle_atom_site_label_3
_geom_angle_site_symmetry_1
_geom_angle_site_symmetry_2
_geom_angle_site_symmetry_3
_geom_angle
_geom_angle_publ_flag
O11 Ni O12 . . . 165.30(10) yes
O11 Ni O21 . . . 90.32(7) yes
O11 Ni O22 . . . 87.74(7) yes
O11 Ni N . . . 101.80(10) yes
O11 Ni Ni . . 2_557 88.61(7) yes
O12 Ni O21 . . . 89.07(7) yes
O12 Ni O22 . . . 89.19(7) yes
O12 Ni N . . . 92.80(10) yes
O12 Ni Ni . . 2_557 76.83(7) yes
O21 Ni O22 . . . 165.50(10) yes
O21 Ni N . . . 99.12(9) yes
O21 Ni Ni . . 2_557 78.89(7) yes
O22 Ni N . . . 95.30(9) yes
O22 Ni Ni . . 2_557 86.74(7) yes
N Ni Ni . . 2_557 169.47(7) yes
Ni O11 C11 . . . 117.7(2) yes
Ni O12 C11 . . 2_557 132.2(2) yes
Ni O21 C21 . . . 129.6(2) yes
Ni O22 C21 . . 2_557 119.7(2) yes
Ni N C1 . . . 128.0(2) no
Ni N C5 . . . 113.5(2) no
C1 N C5 . . . 118.3(3) no
N C1 C2 . . . 120.9(3) no
N C1 C6 . . . 118.8(3) no
C2 C1 C6 . . . 120.3(4) no
C1 C2 C3 . . . 118.8(4) no
C1 C2 H2 . . . 112(2) no
C3 C2 H2 . . . 130(2) no
C2 C3 C4 . . . 122.0(4) no
C2 C3 H3 . . . 112(2) no
C4 C3 H3 . . . 126(2) no
C3 C4 C5 . . . 117.1(3) no
C3 C4 H4 . . . 125(2) no
C5 C4 H4 . . . 118(2) no
N C5 C4 . . . 122.9(4) no
N C5 H5 . . . 126(2) no
C4 C5 H5 . . . 111(2) no
C1 C6 H61 . . . 98(2) no
C1 C6 H62 . . . 115(2) no
C1 C6 H63 . . . 117(2) no
H61 C6 H62 . . . 125(3) no
H61 C6 H63 . . . 106(3) no
H62 C6 H63 . . . 97(3) no
O11 C11 C12 . . . 118.8(3) yes
O11 C11 O12 . . 2_557 124.5(2) yes
C12 C11 O12 . . 2_557 116.6(3) yes
C11 C12 C13 . . . 112.3(3) no
C11 C12 C14 . . . 109.2(4) no
C11 C12 C15 . . . 107.5(3) no
C13 C12 C14 . . . 109.2(4) no
C13 C12 C15 . . . 109.1(4) no
C14 C12 C15 . . . 109.4(4) no
C12 C13 H131 . . . 105(2) no
C12 C13 H132 . . . 109(3) no
C12 C13 H133 . . . 96(2) no
H131 C13 H132 . . . 122(4) no
H131 C13 H133 . . . 114(3) no
H132 C13 H133 . . . 107(3) no
C12 C14 H141 . . . 113(3) no
C12 C14 H142 . . . 124(3) no
C12 C14 H143 . . . 88(4) no
H141 C14 H142 . . . 119(4) no
H141 C14 H143 . . . 104(3) no
H142 C14 H143 . . . 98(4) no
C12 C15 H151 . . . 113(2) no
C12 C15 H152 . . . 117(2) no
C12 C15 H153 . . . 111(2) no
H151 C15 H152 . . . 111(4) no
H151 C15 H153 . . . 107(3) no
H152 C15 H153 . . . 97(4) no
O21 C21 C22 . . . 117.2(3) yes
O21 C21 O22 . . 2_557 125.0(2) yes
C22 C21 O22 . . 2_557 117.8(2) yes
C21 C22 C23 . . . 112.0(3) no
C21 C22 C24 . . . 110.8(3) no
C21 C22 C25 . . . 105.7(3) no
C23 C22 C24 . . . 110.8(3) no
C23 C22 C25 . . . 109.5(4) no
C24 C22 C25 . . . 107.8(4) no
C22 C23 H231 . . . 106(2) no
C22 C23 H232 . . . 108(3) no
C22 C23 H233 . . . 93(3) no
H231 C23 H232 . . . 106(3) no
H231 C23 H233 . . . 121(3) no
H232 C23 H233 . . . 120(3) no
C22 C24 H241 . . . 110(2) no
C22 C24 H242 . . . 114(2) no
C22 C24 H243 . . . 80(2) no
H241 C24 H242 . . . 109(3) no
H241 C24 H243 . . . 110(3) no
H242 C24 H243 . . . 129(3) no
C22 C25 H251 . . . 119(2) no
C22 C25 H252 . . . 105(2) no
C22 C25 H253 . . . 93(4) no
H251 C25 H252 . . . 113(3) no
H251 C25 H253 . . . 129(5) no
H252 C25 H253 . . . 94(4) no

loop_
_geom_bond_atom_site_label_1
_geom_bond_atom_site_label_2
_geom_bond_site_symmetry_1
_geom_bond_site_symmetry_2
_geom_bond_distance
_geom_bond_publ_flag
Ni O11 . . 2.012(2) yes
Ni O12 . . 2.011(2) yes
Ni O21 . . 2.0070(10) yes
Ni O22 . . 2.012(2) yes
Ni N . . 2.037(3) yes
Ni Ni . 2_557 2.7171(7) yes
O11 C11 . . 1.247(4) yes
O12 C11 . 2_557 1.252(4) yes
O21 C21 . . 1.250(4) yes
O22 C21 . 2_557 1.250(4) yes
N C1 . . 1.328(5) no
N C5 . . 1.373(4) no
C1 C2 . . 1.412(6) no
C1 C6 . . 1.461(4) no
C2 C3 . . 1.337(5) no
C2 H2 . . .96(3) no
C3 C4 . . 1.373(7) no
C3 H3 . . .91(4) no
C4 C5 . . 1.367(6) no
C4 H4 . . 1.07(3) no
C5 H5 . . 1.02(3) no
C6 H61 . . 1.05(4) no
C6 H62 . . .98(3) no
C6 H63 . . .99(4) no
C11 C12 . . 1.521(4) yes
C12 C13 . . 1.505(7) no
C12 C14 . . 1.503(8) no
C12 C15 . . 1.439(5) no
C13 H131 . . .96(3) no
C13 H132 . . 1.03(6) no
C13 H133 . . .93(3) no
C14 H141 . . .89(3) no
C14 H142 . . .78(4) no
C14 H143 . . 1.04(4) no
C15 H151 . . .86(3) no
C15 H152 . . .89(5) no
C15 H153 . . .83(4) no
C21 C22 . . 1.523(3) yes
C22 C23 . . 1.499(7) no
C22 C24 . . 1.491(6) no
C22 C25 . . 1.505(6) no
C23 H231 . . .91(2) no
C23 H232 . . .97(4) no
C23 H233 . . 1.09(5) no
C24 H241 . . .91(3) no
C24 H242 . . .89(5) no
C24 H243 . . 1.10(4) no
C25 H251 . . .77(4) no
C25 H252 . . 1.08(3) no
C25 H253 . . .79(7) no

loop_
_geom_contact_atom_site_label_1
_geom_contact_atom_site_label_2
_geom_contact_distance
_geom_contact_site_symmetry_1
_geom_contact_site_symmetry_2
_geom_contact_publ_flag
? ? ? ? ? ?

loop_
_geom_torsion_atom_site_label_1
_geom_torsion_atom_site_label_2
_geom_torsion_atom_site_label_3
_geom_torsion_atom_site_label_4
_geom_torsion_site_symmetry_1
_geom_torsion_site_symmetry_2
_geom_torsion_site_symmetry_3
_geom_torsion_site_symmetry_4
_geom_torsion
_geom_torsion_publ_flag
? ? ? ? ? ? ? ? ? ?
